data_7105462
loop_
_publ_author_name
'Bose, Purnandhu'
'Ghosh, Pradyut'

_publ_section_title
;
 Visible and near-infrared sensing of fluoride by indole conjugated
 urea/thiourea ligands.
;
_journal_issue 17
_journal_name_full 'Chemical communications (Cambridge, England)'
_journal_page_first 2962
_journal_page_last 2964
_journal_paper_doi 10.1039/b919128c
_journal_volume 46
_journal_year 2010
_chemical_formula_sum 'C19 H17 N6 O1.5'
_chemical_formula_weight 353.39
_chemical_name_systematic
;
?
;
_space_group_IT_number 15
_symmetry_cell_setting monoclinic
_symmetry_space_group_name_Hall '-C 2yc'
_symmetry_space_group_name_H-M 'C 1 2/c 1'
_atom_sites_solution_hydrogens geom
_atom_sites_solution_primary direct
_atom_sites_solution_secondary difmap
_audit_creation_method SHELXL-97
_cell_angle_alpha 90.00
_cell_angle_beta 94.84(4)
_cell_angle_gamma 90.00
_cell_formula_units_Z 8
_cell_length_a 32.45(3)
_cell_length_b 5.330(5)
_cell_length_c 19.800(16)
_cell_measurement_reflns_used 355
_cell_measurement_temperature 296(2)
_cell_measurement_theta_max 24.99
_cell_measurement_theta_min 1.00
_cell_volume 3412(5)
_computing_cell_refinement 'Bruker SMART'
_computing_data_collection 'Bruker SMART'
_computing_data_reduction 'Bruker SAINT'
_computing_molecular_graphics 'Bruker SHELXTL'
_computing_publication_material 'MERCURY 1.4'
_computing_structure_refinement 'SHELXL-97 (Sheldrick, 1997)'
_computing_structure_solution 'SHELXS-97 (Sheldrick, 1990)'
_diffrn_ambient_temperature 296(2)
_diffrn_detector_area_resol_mean 3
_diffrn_measured_fraction_theta_full 1.000
_diffrn_measured_fraction_theta_max 1.000
_diffrn_measurement_device_type 'BRUKER CCD AREA DETECTOR'
_diffrn_measurement_method 'OMEGA SCAN'
_diffrn_radiation_monochromator graphite
_diffrn_radiation_source 'fine-focus sealed tube'
_diffrn_radiation_type MoK\a
_diffrn_radiation_wavelength 0.71073
_diffrn_reflns_av_R_equivalents 0.1776
_diffrn_reflns_av_sigmaI/netI 0.1638
_diffrn_reflns_limit_h_max 38
_diffrn_reflns_limit_h_min -38
_diffrn_reflns_limit_k_max 6
_diffrn_reflns_limit_k_min -6
_diffrn_reflns_limit_l_max 23
_diffrn_reflns_limit_l_min -23
_diffrn_reflns_number 15446
_diffrn_reflns_theta_full 25.00
_diffrn_reflns_theta_max 25.00
_diffrn_reflns_theta_min 1.26
_exptl_absorpt_coefficient_mu 0.093
_exptl_absorpt_correction_T_max 0.9871
_exptl_absorpt_correction_T_min 0.9817
_exptl_absorpt_correction_type multi-scan
_exptl_absorpt_process_details SADABS
_exptl_crystal_colour COLORLESS
_exptl_crystal_density_diffrn 1.376
_exptl_crystal_density_method 'not measured'
_exptl_crystal_description NEEDLE
_exptl_crystal_F_000 1480
_exptl_crystal_size_max 0.20
_exptl_crystal_size_mid 0.16
_exptl_crystal_size_min 0.14
_refine_diff_density_max 0.267
_refine_diff_density_min -0.225
_refine_diff_density_rms 0.062
_refine_ls_extinction_coef 0.0045(6)
_refine_ls_extinction_expression Fc^*^=kFc[1+0.001xFc^2^\l^3^/sin(2\q)]^-1/4^
_refine_ls_extinction_method SHELXL
_refine_ls_goodness_of_fit_ref 1.046
_refine_ls_hydrogen_treatment constr
_refine_ls_matrix_type full
_refine_ls_number_parameters 241
_refine_ls_number_reflns 3018
_refine_ls_number_restraints 0
_refine_ls_restrained_S_all 1.046
_refine_ls_R_factor_all 0.1916
_refine_ls_R_factor_gt 0.0701
_refine_ls_shift/su_max 0.000
_refine_ls_shift/su_mean 0.000
_refine_ls_structure_factor_coef Fsqd
_refine_ls_weighting_details 'calc w=1/[\s^2^(Fo^2^)+(0.0000P)^2^+0.0000P] where P=(Fo^2^+2Fc^2^)/3'
_refine_ls_weighting_scheme calc
_refine_ls_wR_factor_gt 0.1290
_refine_ls_wR_factor_ref 0.1673
_reflns_number_gt 1245
_reflns_number_total 3018
_reflns_threshold_expression >2sigma(I)
_cod_data_source_file b919128c.txt
_cod_data_source_block complex-1b
_cod_depositor_comments
;
The following automatic conversions were performed:
'_symmetry_cell_setting' value 'Monoclinic' changed to 'monoclinic'
according to '/home/saulius/struct/CIF-dictionaries/cif_core.dic'
dictionary named 'cif_core.dic' version 2.4.1 from
2010-06-29.

'_exptl_absorpt_correction_type' value 'MULTI-SCAN' changed
to 'multi-scan' according to
'/home/saulius/struct/CIF-dictionaries/cif_core.dic' dictionary named
'cif_core.dic' version 2.4.1 from 2010-06-29.

Automatic conversion script
Id: cif_fix_enum 1527 2010-12-29 10:47:43Z saulius 
;
_cod_original_sg_symbol_H-M C2/c
_cod_original_formula_sum 'C19 H17 N6 O1.50'
_cod_database_code 7105462

loop_
_symmetry_equiv_pos_as_xyz
'x, y, z'
'-x, y, -z+1/2'
'x+1/2, y+1/2, z'
'-x+1/2, y+1/2, -z+1/2'
'-x, -y, -z'
'x, -y, z-1/2'
'-x+1/2, -y+1/2, -z'
'x+1/2, -y+1/2, z-1/2'

loop_
_atom_site_label
_atom_site_type_symbol
_atom_site_fract_x
_atom_site_fract_y
_atom_site_fract_z
_atom_site_U_iso_or_equiv
_atom_site_adp_type
_atom_site_occupancy
_atom_site_symmetry_multiplicity
_atom_site_calc_flag
_atom_site_refinement_flags
_atom_site_disorder_assembly
_atom_site_disorder_group
C1 C 0.16499(15) 0.9786(9) -0.0957(2) 0.0492(12) Uani 1 1 d . . .
C2 C 0.14339(17) 1.1780(9) -0.1282(2) 0.0597(14) Uani 1 1 d . . .
H2 H 0.1567 1.2950 -0.1535 0.072 Uiso 1 1 calc R . .
C3 C 0.10154(18) 1.1942(10) -0.1213(3) 0.0653(15) Uani 1 1 d . . .
H3 H 0.0863 1.3240 -0.1425 0.078 Uiso 1 1 calc R . .
C4 C 0.08194(16) 1.0213(10) -0.0834(3) 0.0693(15) Uani 1 1 d . . .
H4 H 0.0536 1.0348 -0.0803 0.083 Uiso 1 1 calc R . .
C5 C 0.10349(15) 0.8279(9) -0.0498(2) 0.0587(13) Uani 1 1 d . . .
H5 H 0.0897 0.7141 -0.0242 0.070 Uiso 1 1 calc R . .
C6 C 0.14582(13) 0.8042(8) -0.0547(2) 0.0434(12) Uani 1 1 d . . .
C7 C 0.17718(13) 0.6324(8) -0.0275(2) 0.0447(12) Uani 1 1 d . . .
C8 C 0.21293(14) 0.7035(9) -0.0544(2) 0.0541(13) Uani 1 1 d . . .
H8 H 0.2383 0.6226 -0.0462 0.065 Uiso 1 1 calc R . .
N9 N 0.20621(12) 0.9093(8) -0.09476(18) 0.0572(11) Uani 1 1 d . . .
H9 H 0.2246 0.9841 -0.1162 0.069 Uiso 1 1 calc R . .
C10 C 0.17229(15) 0.4345(8) 0.0206(2) 0.0501(13) Uani 1 1 d . . .
H10 H 0.1467 0.3563 0.0212 0.060 Uiso 1 1 calc R . .
N11 N 0.20227(11) 0.3623(7) 0.06288(19) 0.0502(10) Uani 1 1 d . . .
N12 N 0.19329(11) 0.1615(7) 0.10340(18) 0.0509(10) Uani 1 1 d . . .
H12 H 0.1714 0.0735 0.0937 0.061 Uiso 1 1 calc R . .
C13 C 0.21920(15) 0.1046(9) 0.1583(2) 0.0460(12) Uani 1 1 d . . .
O14 O 0.25153(9) 0.2196(6) 0.17560(14) 0.0532(9) Uani 1 1 d . . .
N15 N 0.20767(11) -0.0957(7) 0.19392(18) 0.0555(11) Uani 1 1 d . . .
H15 H 0.2240 -0.1551 0.2265 0.067 Uiso 1 1 calc R . .
N16 N 0.16935(11) -0.2051(7) 0.17769(18) 0.0487(10) Uani 1 1 d . . .
C17 C 0.16221(14) -0.4028(9) 0.2127(2) 0.0479(12) Uani 1 1 d . . .
H17 H 0.1833 -0.4658 0.2427 0.057 Uiso 1 1 calc R . .
C18 C 0.12280(14) -0.5293(8) 0.2068(2) 0.0470(12) Uani 1 1 d . . .
C19 C 0.08561(13) -0.4727(8) 0.1647(2) 0.0449(12) Uani 1 1 d . . .
C20 C 0.05579(15) -0.6518(9) 0.1795(3) 0.0531(13) Uani 1 1 d . . .
N21 N 0.07363(13) -0.8071(7) 0.2290(2) 0.0669(12) Uani 1 1 d . . .
H21 H 0.0615 -0.9305 0.2472 0.080 Uiso 1 1 calc R . .
C22 C 0.11359(17) -0.7348(9) 0.2449(2) 0.0604(14) Uani 1 1 d . . .
H22 H 0.1320 -0.8130 0.2768 0.072 Uiso 1 1 calc R . .
C23 C 0.07345(15) -0.2910(9) 0.1157(2) 0.0570(13) Uani 1 1 d . . .
H23 H 0.0920 -0.1675 0.1047 0.068 Uiso 1 1 calc R . .
C24 C 0.03413(16) -0.2958(10) 0.0841(3) 0.0679(15) Uani 1 1 d . . .
H24 H 0.0262 -0.1739 0.0520 0.081 Uiso 1 1 calc R . .
C25 C 0.00592(16) -0.4793(11) 0.0992(3) 0.0709(16) Uani 1 1 d . . .
H25 H -0.0204 -0.4804 0.0765 0.085 Uiso 1 1 calc R . .
C26 C 0.01643(16) -0.6598(10) 0.1475(3) 0.0642(15) Uani 1 1 d . . .
H26 H -0.0024 -0.7824 0.1580 0.077 Uiso 1 1 calc R . .
O27 O 0.5000 0.3289(8) 0.2500 0.0765(15) Uani 1 2 d S . .

loop_
_atom_site_aniso_label
_atom_site_aniso_U_11
_atom_site_aniso_U_22
_atom_site_aniso_U_33
_atom_site_aniso_U_23
_atom_site_aniso_U_13
_atom_site_aniso_U_12
C1 0.050(3) 0.054(3) 0.043(3) -0.006(3) -0.001(2) -0.011(3)
C2 0.086(4) 0.050(3) 0.042(3) 0.003(3) 0.001(3) -0.009(3)
C3 0.071(4) 0.057(4) 0.065(4) -0.004(3) -0.010(3) 0.003(3)
C4 0.062(4) 0.071(4) 0.074(4) 0.000(3) 0.001(3) 0.006(3)
C5 0.055(3) 0.059(3) 0.062(3) 0.001(3) 0.007(3) -0.009(3)
C6 0.035(3) 0.053(3) 0.042(3) -0.002(2) 0.001(2) -0.009(3)
C7 0.041(3) 0.051(3) 0.042(3) 0.000(2) 0.001(2) -0.004(2)
C8 0.049(3) 0.070(4) 0.042(3) -0.002(3) -0.007(2) -0.003(3)
N9 0.050(3) 0.074(3) 0.049(3) 0.003(2) 0.011(2) -0.012(2)
C10 0.050(3) 0.054(3) 0.047(3) -0.006(3) 0.005(2) -0.002(2)
N11 0.047(3) 0.059(3) 0.044(2) 0.000(2) 0.001(2) -0.006(2)
N12 0.050(3) 0.052(3) 0.049(3) 0.008(2) -0.006(2) -0.012(2)
C13 0.045(3) 0.058(4) 0.036(3) 0.003(3) 0.007(2) -0.001(3)
O14 0.042(2) 0.069(2) 0.048(2) 0.0021(16) 0.0002(15) -0.0108(17)
N15 0.040(3) 0.074(3) 0.051(3) 0.013(2) -0.0086(19) -0.012(2)
N16 0.044(2) 0.054(3) 0.048(2) 0.005(2) -0.0001(19) -0.004(2)
C17 0.049(3) 0.052(3) 0.043(3) 0.000(3) 0.003(2) 0.007(3)
C18 0.047(3) 0.046(3) 0.047(3) -0.001(2) -0.001(2) 0.004(3)
C19 0.047(3) 0.041(3) 0.047(3) -0.001(2) 0.009(2) -0.008(2)
C20 0.049(3) 0.056(3) 0.056(3) -0.004(3) 0.009(3) -0.003(3)
N21 0.070(3) 0.061(3) 0.071(3) 0.010(2) 0.013(2) -0.013(3)
C22 0.066(4) 0.060(4) 0.055(3) 0.009(3) 0.001(3) 0.005(3)
C23 0.053(3) 0.060(3) 0.059(3) 0.003(3) 0.011(3) -0.008(3)
C24 0.057(4) 0.076(4) 0.068(4) -0.003(3) -0.004(3) 0.005(3)
C25 0.053(4) 0.086(4) 0.072(4) -0.013(4) -0.002(3) -0.004(3)
C26 0.056(4) 0.062(4) 0.076(4) -0.002(3) 0.011(3) -0.014(3)
O27 0.084(4) 0.056(3) 0.094(4) 0.000 0.028(3) 0.000

loop_
_atom_type_symbol
_atom_type_description
_atom_type_scat_dispersion_real
_atom_type_scat_dispersion_imag
_atom_type_scat_source
C C 0.0033 0.0016 'International Tables Vol C Tables 4.2.6.8 and 6.1.1.4'
H H 0.0000 0.0000 'International Tables Vol C Tables 4.2.6.8 and 6.1.1.4'
N N 0.0061 0.0033 'International Tables Vol C Tables 4.2.6.8 and 6.1.1.4'
O O 0.0106 0.0060 'International Tables Vol C Tables 4.2.6.8 and 6.1.1.4'

loop_
_geom_angle_atom_site_label_1
_geom_angle_atom_site_label_2
_geom_angle_atom_site_label_3
_geom_angle
_geom_angle_site_symmetry_1
_geom_angle_site_symmetry_3
_geom_angle_publ_flag
N9 C1 C2 130.8(5) . . ?
N9 C1 C6 106.8(4) . . ?
C2 C1 C6 122.4(5) . . ?
C3 C2 C1 117.5(5) . . ?
C3 C2 H2 121.3 . . ?
C1 C2 H2 121.3 . . ?
C4 C3 C2 121.0(5) . . ?
C4 C3 H3 119.5 . . ?
C2 C3 H3 119.5 . . ?
C3 C4 C5 121.5(5) . . ?
C3 C4 H4 119.3 . . ?
C5 C4 H4 119.3 . . ?
C4 C5 C6 119.8(5) . . ?
C4 C5 H5 120.1 . . ?
C6 C5 H5 120.1 . . ?
C5 C6 C1 117.7(4) . . ?
C5 C6 C7 134.7(4) . . ?
C1 C6 C7 107.6(4) . . ?
C8 C7 C6 105.9(4) . . ?
C8 C7 C10 127.1(4) . . ?
C6 C7 C10 126.9(4) . . ?
N9 C8 C7 110.5(4) . . ?
N9 C8 H8 124.7 . . ?
C7 C8 H8 124.7 . . ?
C8 N9 C1 109.2(4) . . ?
C8 N9 H9 125.4 . . ?
C1 N9 H9 125.4 . . ?
N11 C10 C7 122.0(4) . . ?
N11 C10 H10 119.0 . . ?
C7 C10 H10 119.0 . . ?
C10 N11 N12 115.1(4) . . ?
C13 N12 N11 119.6(4) . . ?
C13 N12 H12 120.2 . . ?
N11 N12 H12 120.2 . . ?
O14 C13 N15 120.9(4) . . ?
O14 C13 N12 124.5(4) . . ?
N15 C13 N12 114.6(4) . . ?
C13 N15 N16 119.7(4) . . ?
C13 N15 H15 120.2 . . ?
N16 N15 H15 120.2 . . ?
C17 N16 N15 114.6(4) . . ?
N16 C17 C18 122.4(4) . . ?
N16 C17 H17 118.8 . . ?
C18 C17 H17 118.8 . . ?
C22 C18 C19 105.9(4) . . ?
C22 C18 C17 124.1(4) . . ?
C19 C18 C17 130.0(4) . . ?
C23 C19 C20 117.0(4) . . ?
C23 C19 C18 135.9(4) . . ?
C20 C19 C18 107.1(4) . . ?
N21 C20 C26 129.0(5) . . ?
N21 C20 C19 107.6(4) . . ?
C26 C20 C19 123.5(5) . . ?
C22 N21 C20 109.2(4) . . ?
C22 N21 H21 125.4 . . ?
C20 N21 H21 125.4 . . ?
N21 C22 C18 110.2(4) . . ?
N21 C22 H22 124.9 . . ?
C18 C22 H22 124.9 . . ?
C24 C23 C19 119.9(5) . . ?
C24 C23 H23 120.1 . . ?
C19 C23 H23 120.1 . . ?
C23 C24 C25 121.2(5) . . ?
C23 C24 H24 119.4 . . ?
C25 C24 H24 119.4 . . ?
C26 C25 C24 120.8(5) . . ?
C26 C25 H25 119.6 . . ?
C24 C25 H25 119.6 . . ?
C20 C26 C25 117.6(5) . . ?
C20 C26 H26 121.2 . . ?
C25 C26 H26 121.2 . . ?

loop_
_geom_bond_atom_site_label_1
_geom_bond_atom_site_label_2
_geom_bond_distance
_geom_bond_site_symmetry_2
_geom_bond_publ_flag
C1 N9 1.386(5) . ?
C1 C2 1.400(6) . ?
C1 C6 1.412(6) . ?
C2 C3 1.379(6) . ?
C2 H2 0.9300 . ?
C3 C4 1.378(6) . ?
C3 H3 0.9300 . ?
C4 C5 1.383(6) . ?
C4 H4 0.9300 . ?
C5 C6 1.391(6) . ?
C5 H5 0.9300 . ?
C6 C7 1.439(6) . ?
C7 C8 1.370(6) . ?
C7 C10 1.440(6) . ?
C8 N9 1.364(5) . ?
C8 H8 0.9300 . ?
N9 H9 0.8600 . ?
C10 N11 1.287(5) . ?
C10 H10 0.9300 . ?
N11 N12 1.383(5) . ?
N12 C13 1.352(5) . ?
N12 H12 0.8600 . ?
C13 O14 1.238(5) . ?
C13 N15 1.349(5) . ?
N15 N16 1.387(4) . ?
N15 H15 0.8600 . ?
N16 C17 1.292(5) . ?
C17 C18 1.441(6) . ?
C17 H17 0.9300 . ?
C18 C22 1.376(6) . ?
C18 C19 1.440(6) . ?
C19 C23 1.403(6) . ?
C19 C20 1.408(6) . ?
C20 N21 1.373(5) . ?
C20 C26 1.378(6) . ?
N21 C22 1.364(5) . ?
N21 H21 0.8600 . ?
C22 H22 0.9300 . ?
C23 C24 1.373(6) . ?
C23 H23 0.9300 . ?
C24 C25 1.389(6) . ?
C24 H24 0.9300 . ?
C25 C26 1.378(6) . ?
C25 H25 0.9300 . ?
C26 H26 0.9300 . ?

loop_
_geom_hbond_atom_site_label_D
_geom_hbond_atom_site_label_H
_geom_hbond_atom_site_label_A
_geom_hbond_distance_DH
_geom_hbond_distance_HA
_geom_hbond_distance_DA
_geom_hbond_angle_DHA
_geom_hbond_site_symmetry_A
N9 H9 O14 0.86 2.15 2.954(5) 155.2 7_565
N9 H9 N11 0.86 2.64 3.223(6) 125.7 7_565
N15 H15 O14 0.86 2.14 2.970(5) 162.4 4_545
N21 H21 O27 0.86 2.38 3.132(5) 146.8 3_435

loop_
_cod_related_entry_id
_cod_related_entry_database
_cod_related_entry_code
1 ChemSpider 30653200
